data_9009547
loop_
_publ_author_name
'Ovchinnikov, V. E.'
'Soloveva, L. P.'
'Pudovkina, Z. V.'
'Kapustin Yu, L.'
'Belov, N. V.'

_publ_section_title
;
 The crystal structure of kovdorskite Mg2(PO4)(OH)*3(H2O)
;
_journal_name_full 'Doklady Akademii Nauk SSSR'
_journal_page_first 351
_journal_page_last 354
_journal_volume 255
_journal_year 1980
_chemical_formula_sum 'H7 Mg2 O8 P'
_chemical_name_mineral Kovdorskite
_space_group_IT_number 14
_symmetry_space_group_name_Hall '-P 2yab'
_symmetry_space_group_name_H-M 'P 1 21/a 1'
_cell_angle_alpha 90
_cell_angle_beta 102.0
_cell_angle_gamma 90
_cell_formula_units_Z 4
_cell_length_a 10.35
_cell_length_b 12.90
_cell_length_c 4.73
_cell_volume 617.726
_database_code_amcsd 0012469
_exptl_crystal_density_diffrn 2.308
_cod_original_formula_sum 'Mg2 P O8 H7'
_cod_database_code 9009547

loop_
_space_group_symop_operation_xyz
x,y,z
1/2+x,1/2-y,z
1/2-x,1/2+y,-z
-x,-y,-z

loop_
_atom_site_label
_atom_site_fract_x
_atom_site_fract_y
_atom_site_fract_z
_atom_site_U_iso_or_equiv
_atom_site_type_symbol
_atom_site_attached_hydrogens
Mg1 0.15410 0.48820 0.05000 0.00849 Mg 0
Mg2 0.99640 0.28860 0.93390 0.00798 Mg 0
P 0.21960 0.32140 0.59620 0.00595 P 0
O1 0.34930 0.26610 0.58640 0.00899 O 0
O2 0.13800 0.24630 0.72950 0.01077 O 0
O3 0.13880 0.35210 0.28730 0.01153 O 0
O4 0.25600 0.41920 0.79050 0.01191 O 0
O-H5 0.97970 0.43510 0.77200 0.01051 O 1
Wat6 0.16590 0.64670 0.87350 0.01444 O 2
Wat7 0.32280 0.53280 0.36040 0.01621 O 2
Wat8 0.98610 0.15320 0.16570 0.01824 O 2

loop_
_cod_changelog_entry_id
_cod_changelog_entry_author
_cod_changelog_entry_date
_cod_changelog_entry_text
1
;cod-tools version 3.8.0
Id: cif_guess_AMCSD_atom_types 9574 2023-05-10 09:00:05Z saulius
;
2023-05-10T18:51:54+03:00
;Derived atom types and hydrogen counts
from atom names that follow the AMCSD naming convention
(Wat == water, O-H == hydroxyl).
;

loop_
_cod_related_entry_id
_cod_related_entry_database
_cod_related_entry_code
1 AMCSD 0012469
